data_1562946
loop_
_publ_author_name
'Raw, Adam D.'
'Ibers, James A.'
'Poeppelmeier, Kenneth R.'

_publ_section_title
;
 Syntheses and structure of hydrothermally prepared CsNiX3 (X=Cl, Br, I)
;
_journal_name_full 'Journal of Solid State Chemistry'
_journal_page_first 34
_journal_page_last 37
_journal_paper_doi 10.1016/j.jssc.2012.03.037
_journal_volume 192
_journal_year 2012
_chemical_formula_moiety 'Cs Ni I3'
_chemical_formula_sum 'Cs I3 Ni'
_chemical_formula_weight 572.32
_chemical_name_common 'Cesium nickel iodide'
_space_group_IT_number 194
_space_group_name_Hall '-P 6c 2c'
_space_group_name_H-M_alt 'P 63/m m c'
_symmetry_cell_setting hexagonal
_symmetry_space_group_name_H-M 'P 63/m m c'
_atom_sites_solution_primary direct
_atom_sites_solution_secondary difmap
_audit_creation_method SHELXL-97
_cell_angle_alpha 90.00
_cell_angle_beta 90.00
_cell_angle_gamma 120.00
_cell_formula_units_Z 2
_cell_length_a 7.9469(2)
_cell_length_b 7.9469(2)
_cell_length_c 6.6575(2)
_cell_measurement_reflns_used 5640
_cell_measurement_temperature 100(2)
_cell_measurement_theta_max 27.03
_cell_measurement_theta_min 2.96
_cell_volume 364.114(17)
_computing_cell_refinement 'SAINT V7.23A (Bruker, 2005)'
_computing_data_collection 'APEX2 V2.1-4 (Bruker, 2007)'
_computing_data_reduction 'Bruker SAINT'
_computing_molecular_graphics 'CrystalMaker (Palmer, 2009)'
_computing_publication_material 'SHELXTL-97 (Sheldrick, 2008)'
_computing_structure_refinement 'SHELXL-97 (Sheldrick, 2008)'
_computing_structure_solution 'SHELXS-97 (Sheldrick, 2008)'
_diffrn_ambient_temperature 100(2)
_diffrn_detector_area_resol_mean 8
_diffrn_measured_fraction_theta_full 0.978
_diffrn_measured_fraction_theta_max 0.978
_diffrn_measurement_device_type 'Bruker SMART APEX CCD area detector'
_diffrn_measurement_method '\w and \f scans'
_diffrn_radiation_monochromator graphite
_diffrn_radiation_source 'fine-focus sealed tube'
_diffrn_radiation_type MoK\a
_diffrn_radiation_wavelength 0.71073
_diffrn_reflns_av_R_equivalents 0.0179
_diffrn_reflns_av_sigmaI/netI 0.0060
_diffrn_reflns_limit_h_max 10
_diffrn_reflns_limit_h_min -10
_diffrn_reflns_limit_k_max 10
_diffrn_reflns_limit_k_min -10
_diffrn_reflns_limit_l_max 7
_diffrn_reflns_limit_l_min -8
_diffrn_reflns_number 5640
_diffrn_reflns_theta_full 27.03
_diffrn_reflns_theta_max 27.03
_diffrn_reflns_theta_min 2.96
_exptl_absorpt_coefficient_mu 20.181
_exptl_absorpt_correction_T_max 0.3324
_exptl_absorpt_correction_T_min 0.0488
_exptl_absorpt_correction_type numerical
_exptl_absorpt_process_details 'face indexed, SADABS (Sheldrick, 2008b)'
_exptl_crystal_colour purple
_exptl_crystal_density_diffrn 5.220
_exptl_crystal_density_method 'not measured'
_exptl_crystal_description 'hexagonal needle'
_exptl_crystal_F_000 484
_exptl_crystal_size_max 0.38
_exptl_crystal_size_mid 0.13
_exptl_crystal_size_min 0.07
_refine_diff_density_max 0.247
_refine_diff_density_min -0.414
_refine_diff_density_rms 0.105
_refine_ls_extinction_coef 0.0007(3)
_refine_ls_extinction_expression Fc^*^=kFc[1+0.001xFc^2^\l^3^/sin(2\q)]^-1/4^
_refine_ls_extinction_method SHELXL
_refine_ls_goodness_of_fit_ref 3.116
_refine_ls_matrix_type full
_refine_ls_number_parameters 10
_refine_ls_number_reflns 177
_refine_ls_number_restraints 0
_refine_ls_restrained_S_all 3.116
_refine_ls_R_factor_all 0.0106
_refine_ls_R_factor_gt 0.0105
_refine_ls_shift/su_max 0.000
_refine_ls_shift/su_mean 0.000
_refine_ls_structure_factor_coef Fsqd
_refine_ls_weighting_details
; calc 
 [1.00000+0.00000exp(0.00(sin\q/\l)^2^)]/ 
   [\s^2^(Fo^2^)+0.0000+0.0000*P+(0.0077P)^2^+0.0000sin\q/\l] 
 where P = 1.00000Fo^2^ + 0.00000Fc^2^ 
;
_refine_ls_weighting_scheme calc
_refine_ls_wR_factor_gt 0.0358
_refine_ls_wR_factor_ref 0.0358
_reflns_number_gt 175
_reflns_number_total 177
_reflns_threshold_expression >2sigma(I)
_cod_data_source_file JSSC-2012-192-34.cif
_cod_data_source_block 3
_cod_original_sg_symbol_H-M P6(3)/mmc
_cod_database_code 1562946

loop_
_symmetry_equiv_pos_as_xyz
'x, y, z'
'-y, x-y, z'
'-x+y, -x, z'
'-x, -y, z+1/2'
'y, -x+y, z+1/2'
'x-y, x, z+1/2'
'y, x, -z'
'x-y, -y, -z'
'-x, -x+y, -z'
'-y, -x, -z+1/2'
'-x+y, y, -z+1/2'
'x, x-y, -z+1/2'
'-x, -y, -z'
'y, -x+y, -z'
'x-y, x, -z'
'x, y, -z-1/2'
'-y, x-y, -z-1/2'
'-x+y, -x, -z-1/2'
'-y, -x, z'
'-x+y, y, z'
'x, x-y, z'
'y, x, z-1/2'
'x-y, -y, z-1/2'
'-x, -x+y, z-1/2'

loop_
_atom_site_label
_atom_site_type_symbol
_atom_site_fract_x
_atom_site_fract_y
_atom_site_fract_z
_atom_site_U_iso_or_equiv
_atom_site_adp_type
_atom_site_occupancy
_atom_site_symmetry_multiplicity
_atom_site_calc_flag
_atom_site_refinement_flags
_atom_site_disorder_assembly
_atom_site_disorder_group
Cs1 Cs 0.3333 0.6667 0.7500 0.01561(19) Uani 1 12 d S . .
Ni1 Ni 0.0000 0.0000 0.0000 0.0103(2) Uani 1 12 d S . .
I1 I 0.15948(2) 0.31895(4) 0.2500 0.01112(17) Uani 1 4 d S . .

loop_
_atom_site_aniso_label
_atom_site_aniso_U_11
_atom_site_aniso_U_22
_atom_site_aniso_U_33
_atom_site_aniso_U_23
_atom_site_aniso_U_13
_atom_site_aniso_U_12
Cs1 0.0134(2) 0.0134(2) 0.0200(3) 0.000 0.000 0.00671(11)
Ni1 0.0090(3) 0.0090(3) 0.0129(4) 0.000 0.000 0.00450(15)
I1 0.01109(19) 0.0088(2) 0.0127(3) 0.000 0.000 0.00439(10)

loop_
_atom_type_symbol
_atom_type_description
_atom_type_scat_dispersion_real
_atom_type_scat_dispersion_imag
_atom_type_scat_source
Ni Ni 0.3393 1.1124 'International Tables Vol C Tables 4.2.6.8 and 6.1.1.4'
I I -0.4742 1.8119 'International Tables Vol C Tables 4.2.6.8 and 6.1.1.4'
Cs Cs -0.3680 2.1192 'International Tables Vol C Tables 4.2.6.8 and 6.1.1.4'

loop_
_geom_angle_atom_site_label_1
_geom_angle_atom_site_label_2
_geom_angle_atom_site_label_3
_geom_angle
_geom_angle_site_symmetry_1
_geom_angle_site_symmetry_3
I1 Cs1 I1 57.147(8) 14_566 13_566
I1 Cs1 I1 62.853(8) 14_566 15_666
I1 Cs1 I1 120.0 13_566 15_666
I1 Cs1 I1 120.0 14_566 15_556
I1 Cs1 I1 62.853(8) 13_566 15_556
I1 Cs1 I1 177.147(8) 15_666 15_556
I1 Cs1 I1 120.0 14_566 13_666
I1 Cs1 I1 177.147(8) 13_566 13_666
I1 Cs1 I1 57.147(8) 15_666 13_666
I1 Cs1 I1 120.0 15_556 13_666
I1 Cs1 I1 177.147(8) 14_566 14_556
I1 Cs1 I1 120.0 13_566 14_556
I1 Cs1 I1 120.0 15_666 14_556
I1 Cs1 I1 57.147(8) 15_556 14_556
I1 Cs1 I1 62.853(8) 13_666 14_556
I1 Cs1 I1 59.161(4) 14_566 3_566
I1 Cs1 I1 59.161(4) 13_566 3_566
I1 Cs1 I1 90.833(2) 15_666 3_566
I1 Cs1 I1 90.833(2) 15_556 3_566
I1 Cs1 I1 119.874(2) 13_666 3_566
I1 Cs1 I1 119.874(1) 14_556 3_566
I1 Cs1 I1 59.161(4) 14_566 3_565
I1 Cs1 I1 59.161(4) 13_566 3_565
I1 Cs1 I1 90.833(2) 15_666 3_565
I1 Cs1 I1 90.833(2) 15_556 3_565
I1 Cs1 I1 119.874(2) 13_666 3_565
I1 Cs1 I1 119.874(2) 14_556 3_565
I1 Cs1 I1 108.576(7) 3_566 3_565
I1 Cs1 I1 90.833(2) 14_566 2_666
I1 Cs1 I1 119.874(1) 13_566 2_666
I1 Cs1 I1 59.161(4) 15_666 2_666
I1 Cs1 I1 119.874(1) 15_556 2_666
I1 Cs1 I1 59.161(4) 13_666 2_666
I1 Cs1 I1 90.833(2) 14_556 2_666
I1 Cs1 I1 60.731(6) 3_566 2_666
I1 Cs1 I1 146.062(3) 3_565 2_666
I1 Cs1 I1 119.874(2) 14_566 .
I1 Cs1 I1 90.833(2) 13_566 .
I1 Cs1 I1 119.874(1) 15_666 .
I1 Cs1 I1 59.161(4) 15_556 .
I1 Cs1 I1 90.833(2) 13_666 .
I1 Cs1 I1 59.161(4) 14_556 .
I1 Cs1 I1 146.062(3) 3_566 .
I1 Cs1 I1 60.731(6) 3_565 .
I1 Cs1 I1 146.062(3) 2_666 .
I1 Cs1 I1 119.874(2) 14_566 1_556
I1 Cs1 I1 90.833(2) 13_566 1_556
I1 Cs1 I1 119.874(1) 15_666 1_556
I1 Cs1 I1 59.161(4) 15_556 1_556
I1 Cs1 I1 90.833(2) 13_666 1_556
I1 Cs1 I1 59.161(4) 14_556 1_556
I1 Cs1 I1 60.731(5) 3_566 1_556
I1 Cs1 I1 146.062(3) 3_565 1_556
I1 Cs1 I1 60.731(6) 2_666 1_556
I1 Cs1 I1 108.575(7) . 1_556
I1 Cs1 I1 90.833(3) 14_566 2_665
I1 Cs1 I1 119.874(2) 13_566 2_665
I1 Cs1 I1 59.161(4) 15_666 2_665
I1 Cs1 I1 119.874(1) 15_556 2_665
I1 Cs1 I1 59.161(4) 13_666 2_665
I1 Cs1 I1 90.833(2) 14_556 2_665
I1 Cs1 I1 146.062(3) 3_566 2_665
I1 Cs1 I1 60.731(6) 3_565 2_665
I1 Cs1 I1 108.576(7) 2_666 2_665
I1 Cs1 I1 60.731(6) . 2_665
I1 Cs1 I1 146.062(3) 1_556 2_665
I1 Ni1 I1 180.0 . 13
I1 Ni1 I1 92.726(5) . 15
I1 Ni1 I1 87.274(5) 13 15
I1 Ni1 I1 87.274(5) . 3
I1 Ni1 I1 92.726(5) 13 3
I1 Ni1 I1 180.000(10) 15 3
I1 Ni1 I1 87.274(5) . 2
I1 Ni1 I1 92.726(5) 13 2
I1 Ni1 I1 92.726(5) 15 2
I1 Ni1 I1 87.274(5) 3 2
I1 Ni1 I1 92.726(5) . 14
I1 Ni1 I1 87.274(5) 13 14
I1 Ni1 I1 87.274(5) 15 14
I1 Ni1 I1 92.726(5) 3 14
I1 Ni1 I1 180.000(10) 2 14
Ni1 I1 Ni1 74.340(7) . 4
Ni1 I1 Cs1 91.137(3) . 13_666
Ni1 I1 Cs1 91.137(3) 4 13_666
Ni1 I1 Cs1 91.137(3) . 13_566
Ni1 I1 Cs1 91.137(3) 4 13_566
Cs1 I1 Cs1 177.146(8) 13_666 13_566
Ni1 I1 Cs1 88.542(2) . 1_554
Ni1 I1 Cs1 162.882(7) 4 1_554
Cs1 I1 Cs1 89.167(2) 13_666 1_554
Cs1 I1 Cs1 89.168(2) 13_566 1_554
Ni1 I1 Cs1 162.882(7) . .
Ni1 I1 Cs1 88.542(2) 4 .
Cs1 I1 Cs1 89.167(2) 13_666 .
Cs1 I1 Cs1 89.167(2) 13_566 .
Cs1 I1 Cs1 108.576(7) 1_554 .

loop_
_geom_bond_atom_site_label_1
_geom_bond_atom_site_label_2
_geom_bond_distance
_geom_bond_site_symmetry_2
Cs1 I1 3.9747 14_566
Cs1 I1 3.9747 13_566
Cs1 I1 3.97468(10) 15_666
Cs1 I1 3.97468(11) 15_556
Cs1 I1 3.97468(11) 13_666
Cs1 I1 3.97468(11) 14_556
Cs1 I1 4.09965(18) 3_566
Cs1 I1 4.09965(19) 3_565
Cs1 I1 4.09965(19) 2_666
Cs1 I1 4.09966(19) .
Cs1 I1 4.09965(18) 1_556
Cs1 I1 4.09965(19) 2_665
Ni1 I1 2.7548(2) .
Ni1 I1 2.7548(2) 13
Ni1 I1 2.7548(2) 15
Ni1 I1 2.7548(2) 3
Ni1 I1 2.7548(2) 2
Ni1 I1 2.7548(2) 14
I1 Ni1 2.7548(2) 4
I1 Cs1 3.9746 13_666
I1 Cs1 3.9747 13_566
I1 Cs1 4.09964(18) 1_554
